data_7714756
loop_
_publ_author_name
'McKearney, Declan'
'MacDonald, Kyle'
'Kim, Min Suk'
'Williams, Vance E.'
'Leznoff, Daniel B.'

_publ_section_title
;
 Tuning the visible colour of octahedral manganese(III) phthalocyanines
 <i>via</i> axial ligand exchange.
;
_journal_issue 3
_journal_name_full 'Dalton transactions (Cambridge, England : 2003)'
_journal_page_first 938
_journal_page_last 948
_journal_paper_doi 10.1039/d3dt03518b
_journal_volume 53
_journal_year 2024
_chemical_absolute_configuration syn
_chemical_formula_moiety 'C84 H52 Cl4 Mn2 N20 O1'
_chemical_formula_sum 'C84 H52 Cl4 Mn2 N20 O'
_chemical_formula_weight 1609.14
_space_group_crystal_system triclinic
_space_group_IT_number 2
_space_group_name_Hall '-P 1'
_space_group_name_H-M_alt 'P -1'
_atom_sites_solution_hydrogens geom
_audit_update_record
;
2023-10-06 deposited with the CCDC.	2023-12-05 downloaded from the CCDC.
;
_cell_angle_alpha 91.015(2)
_cell_angle_beta 109.836(2)
_cell_angle_gamma 91.205(2)
_cell_formula_units_Z 1
_cell_length_a 10.2034(3)
_cell_length_b 13.0541(4)
_cell_length_c 13.5633(4)
_cell_measurement_reflns_used 9925
_cell_measurement_temperature 150(2)
_cell_measurement_theta_max 66.75
_cell_measurement_theta_min 3.39
_cell_volume 1698.42(9)
_computing_cell_refinement 'Bruker SAINT'
_computing_data_collection 'Bruker APEX2'
_computing_data_reduction 'Bruker SAINT'
_computing_structure_refinement 'SHELXL-2016/6 (Sheldrick, 2016)'
_computing_structure_solution 'SHELXT 2014/5 (Sheldrick, 2014)'
_diffrn_ambient_temperature 150(2)
_diffrn_measured_fraction_theta_full 0.970
_diffrn_measured_fraction_theta_max 0.970
_diffrn_measurement_device_type 'Bruker APEX-II DUO CCD'
_diffrn_measurement_method '\f and \w scans'
_diffrn_radiation_monochromator graphite
_diffrn_radiation_type 'Cu K\a'
_diffrn_radiation_wavelength 1.54178
_diffrn_reflns_av_R_equivalents 0.0212
_diffrn_reflns_av_unetI/netI 0.0260
_diffrn_reflns_Laue_measured_fraction_full 0.970
_diffrn_reflns_Laue_measured_fraction_max 0.970
_diffrn_reflns_limit_h_max 11
_diffrn_reflns_limit_h_min -12
_diffrn_reflns_limit_k_max 15
_diffrn_reflns_limit_k_min -14
_diffrn_reflns_limit_l_max 16
_diffrn_reflns_limit_l_min -16
_diffrn_reflns_number 15081
_diffrn_reflns_point_group_measured_fraction_full 0.970
_diffrn_reflns_point_group_measured_fraction_max 0.970
_diffrn_reflns_theta_full 66.748
_diffrn_reflns_theta_max 66.748
_diffrn_reflns_theta_min 3.387
_exptl_absorpt_coefficient_mu 5.035
_exptl_absorpt_correction_T_max 1.0000
_exptl_absorpt_correction_T_min 0.7944
_exptl_absorpt_correction_type multi-scan
_exptl_absorpt_process_details sadabs
_exptl_crystal_colour blue
_exptl_crystal_density_diffrn 1.573
_exptl_crystal_description block
_exptl_crystal_F_000 822
_exptl_crystal_size_max 0.253
_exptl_crystal_size_mid 0.156
_exptl_crystal_size_min 0.073
_refine_diff_density_max 1.008
_refine_diff_density_min -0.398
_refine_diff_density_rms 0.054
_refine_ls_extinction_method none
_refine_ls_goodness_of_fit_ref 1.089
_refine_ls_hydrogen_treatment constr
_refine_ls_matrix_type full
_refine_ls_number_parameters 503
_refine_ls_number_reflns 5844
_refine_ls_number_restraints 0
_refine_ls_restrained_S_all 1.089
_refine_ls_R_factor_all 0.0350
_refine_ls_R_factor_gt 0.0333
_refine_ls_shift/su_max 0.001
_refine_ls_shift/su_mean 0.000
_refine_ls_structure_factor_coef Fsqd
_refine_ls_weighting_details 'w=1/[\s^2^(Fo^2^)+(0.0592P)^2^+0.5191P] where P=(Fo^2^+2Fc^2^)/3'
_refine_ls_weighting_scheme calc
_refine_ls_wR_factor_gt 0.0933
_refine_ls_wR_factor_ref 0.0947
_reflns_number_gt 5530
_reflns_number_total 5844
_reflns_threshold_expression 'I > 2\s(I)'
_cod_data_source_file d3dt03518b2.cif
_cod_data_source_block DM_Kyle_PcMnIm2blue_0m_a
_cod_depositor_comments 'Adding full bibliography for 7714753--7714759.cif.'
_cod_original_formula_sum 'C84 H52 Cl4 Mn2 N20 O1'
_cod_database_code 7714756
_shelx_space_group_comment
;
The symmetry employed for this shelxl refinement is uniquely defined
by the following loop, which should always be used as a source of
symmetry information in preference to the above space-group names.
They are only intended as comments.
;

loop_
_space_group_symop_operation_xyz
'x, y, z'
'-x, -y, -z'

loop_
_atom_site_label
_atom_site_type_symbol
_atom_site_fract_x
_atom_site_fract_y
_atom_site_fract_z
_atom_site_U_iso_or_equiv
_atom_site_adp_type
_atom_site_occupancy
_atom_site_site_symmetry_order
_atom_site_calc_flag
_atom_site_refinement_flags_posn
_atom_site_refinement_flags_adp
_atom_site_refinement_flags_occupancy
_atom_site_disorder_assembly
_atom_site_disorder_group
Mn1 Mn 0.54871(2) 0.51796(2) 0.89162(2) 0.01390(10) Uani 1 1 d . . . . .
O1 O 0.500000 0.500000 1.000000 0.0158(3) Uani 1 2 d S . P . .
Cl1 Cl 0.18209(6) 0.01932(5) 0.44015(6) 0.05268(18) Uani 1 1 d . . . . .
N1 N 0.86463(15) 0.44589(11) 1.04868(11) 0.0177(3) Uani 1 1 d . . . . .
C1 C 0.77529(18) 0.37458(13) 0.98963(13) 0.0159(3) Uani 1 1 d . . . . .
N2 N 0.64728(15) 0.38810(11) 0.91625(11) 0.0166(3) Uani 1 1 d . . . . .
Cl2 Cl 0.27726(7) 0.10395(5) 0.25602(5) 0.05408(18) Uani 1 1 d . . . . .
C2 C 0.80479(19) 0.26552(13) 0.99620(14) 0.0183(4) Uani 1 1 d . . . . .
N3 N 0.46621(16) 0.27273(11) 0.80374(11) 0.0186(3) Uani 1 1 d . . . . .
C3 C 0.91581(19) 0.21050(14) 1.05957(14) 0.0214(4) Uani 1 1 d . . . . .
H3 H 0.993410 0.244162 1.110663 0.026 Uiso 1 1 calc R U . . .
N4 N 0.38382(15) 0.44689(11) 0.78973(11) 0.0168(3) Uani 1 1 d . . . . .
C4 C 0.9093(2) 0.10452(14) 1.04558(15) 0.0240(4) Uani 1 1 d . . . . .
H4 H 0.982950 0.064951 1.088756 0.029 Uiso 1 1 calc R U . . .
N5 N 0.23526(15) 0.59159(11) 0.72510(11) 0.0180(3) Uani 1 1 d . . . . .
C5 C 0.7960(2) 0.05503(14) 0.96885(15) 0.0241(4) Uani 1 1 d . . . . .
H5 H 0.794631 -0.017423 0.960355 0.029 Uiso 1 1 calc R U . . .
C6 C 0.6856(2) 0.11016(14) 0.90505(14) 0.0216(4) Uani 1 1 d . . . . .
H6 H 0.609591 0.076883 0.852154 0.026 Uiso 1 1 calc R U . . .
N6 N 0.45444(15) 0.64944(11) 0.85529(11) 0.0169(3) Uani 1 1 d . . . . .
N7 N 0.63662(16) 0.76498(11) 0.96731(11) 0.0185(3) Uani 1 1 d . . . . .
C7 C 0.69054(19) 0.21579(13) 0.92142(13) 0.0182(3) Uani 1 1 d . . . . .
C8 C 0.59109(18) 0.29442(13) 0.87389(13) 0.0173(3) Uani 1 1 d . . . . .
N8 N 0.71821(15) 0.59090(11) 0.98234(11) 0.0165(3) Uani 1 1 d . . . . .
N9 N 0.62198(16) 0.54026(11) 0.76462(11) 0.0193(3) Uani 1 1 d . . . . .
C9 C 0.37152(19) 0.34378(13) 0.76568(13) 0.0172(3) Uani 1 1 d . . . . .
C15 C 0.16684(18) 0.41357(13) 0.66592(13) 0.0175(3) Uani 1 1 d . . . . .
C11 C 0.17023(19) 0.22952(14) 0.63766(14) 0.0205(4) Uani 1 1 d . . . . .
H11 H 0.216046 0.166136 0.652803 0.025 Uiso 1 1 calc R U . . .
C13 C -0.0317(2) 0.32751(15) 0.54361(14) 0.0232(4) Uani 1 1 d . . . . .
H13 H -0.122941 0.328921 0.493332 0.028 Uiso 1 1 calc R U . . .
C010 C 0.7153(2) 0.61029(14) 0.76056(15) 0.0238(4) Uani 1 1 d . . . . .
H010 H 0.756888 0.660519 0.814290 0.029 Uiso 1 1 calc R U . . .
C10 C 0.23542(19) 0.32074(13) 0.68773(13) 0.0180(3) Uani 1 1 d . . . . .
N10 N 0.74438(17) 0.60196(12) 0.67167(13) 0.0247(3) Uani 1 1 d . . . . .
C12 C 0.0366(2) 0.23426(14) 0.56520(14) 0.0234(4) Uani 1 1 d . . . . .
H12 H -0.009273 0.173309 0.529638 0.028 Uiso 1 1 calc R U . . .
C19 C 0.18460(19) 0.82903(14) 0.71457(14) 0.0218(4) Uani 1 1 d . . . . .
H19 H 0.105101 0.796199 0.664635 0.026 Uiso 1 1 calc R U . . .
C14 C 0.03207(19) 0.41787(14) 0.59466(14) 0.0205(4) Uani 1 1 d . . . . .
H14 H -0.015065 0.480832 0.581262 0.025 Uiso 1 1 calc R U . . .
C16 C 0.26352(18) 0.49206(13) 0.73010(13) 0.0171(3) Uani 1 1 d . . . . .
C17 C 0.32443(18) 0.66324(13) 0.78269(13) 0.0170(3) Uani 1 1 d . . . . .
C18 C 0.29622(19) 0.77249(13) 0.77638(13) 0.0185(3) Uani 1 1 d . . . . .
C01C C 0.5904(2) 0.48381(16) 0.67227(15) 0.0291(4) Uani 1 1 d . . . . .
H01C H 0.525652 0.427432 0.651976 0.035 Uiso 1 1 calc R U . . .
C01D C 0.6656(2) 0.52091(17) 0.61482(16) 0.0315(4) Uani 1 1 d . . . . .
H01D H 0.664062 0.495700 0.548288 0.038 Uiso 1 1 calc R U . . .
C01H C 0.8495(3) 0.66256(17) 0.6448(2) 0.0384(5) Uani 1 1 d . . . . .
H01E H 0.823795 0.664410 0.568345 0.058 Uiso 1 1 calc R U . . .
H01G H 0.940558 0.631233 0.674550 0.058 Uiso 1 1 calc R U . . .
H01H H 0.854487 0.732544 0.673430 0.058 Uiso 1 1 calc R U . . .
C20 C 0.1940(2) 0.93471(14) 0.72873(16) 0.0256(4) Uani 1 1 d . . . . .
H20 H 0.120205 0.974835 0.686699 0.031 Uiso 1 1 calc R U . . .
C21 C 0.3098(2) 0.98399(14) 0.80353(16) 0.0250(4) Uani 1 1 d . . . . .
H21 H 0.312670 1.056505 0.811839 0.030 Uiso 1 1 calc R U . . .
C22 C 0.4198(2) 0.92794(13) 0.86528(14) 0.0213(4) Uani 1 1 d . . . . .
H22 H 0.497917 0.960711 0.916694 0.026 Uiso 1 1 calc R U . . .
C23 C 0.41230(18) 0.82179(13) 0.84962(13) 0.0181(3) Uani 1 1 d . . . . .
C24 C 0.51114(18) 0.74294(13) 0.89719(13) 0.0172(3) Uani 1 1 d . . . . .
C25 C 0.72998(18) 0.69379(13) 1.00693(13) 0.0172(3) Uani 1 1 d . . . . .
C26 C 0.86559(18) 0.71644(13) 1.08603(13) 0.0171(3) Uani 1 1 d . . . . .
C27 C 0.92974(19) 0.80771(14) 1.13648(14) 0.0205(4) Uani 1 1 d . . . . .
H27 H 0.884383 0.871250 1.121056 0.025 Uiso 1 1 calc R U . . .
C28 C 1.0624(2) 0.80177(14) 1.21005(14) 0.0232(4) Uani 1 1 d . . . . .
H28 H 1.108934 0.862490 1.245719 0.028 Uiso 1 1 calc R U . . .
C29 C 1.1291(2) 0.70808(15) 1.23277(14) 0.0234(4) Uani 1 1 d . . . . .
H29 H 1.220092 0.706525 1.283395 0.028 Uiso 1 1 calc R U . . .
C30 C 1.06500(19) 0.61751(14) 1.18285(14) 0.0201(4) Uani 1 1 d . . . . .
H30 H 1.110095 0.553895 1.198519 0.024 Uiso 1 1 calc R U . . .
C31 C 0.93257(18) 0.62341(13) 1.10921(13) 0.0171(3) Uani 1 1 d . . . . .
C32 C 0.83654(18) 0.54500(13) 1.04361(13) 0.0163(3) Uani 1 1 d . . . . .
C33 C 0.3398(2) 0.08594(17) 0.46625(18) 0.0343(5) Uani 1 1 d . . . . .
C34 C 0.4251(2) 0.09987(18) 0.56941(18) 0.0361(5) Uani 1 1 d . . . . .
H34 H 0.398696 0.071410 0.624129 0.043 Uiso 1 1 calc R U . . .
C35 C 0.5484(3) 0.1552(2) 0.59241(19) 0.0432(6) Uani 1 1 d . . . . .
H35 H 0.607137 0.165952 0.663240 0.052 Uiso 1 1 calc R U . . .
C36 C 0.5869(3) 0.1954(2) 0.5118(2) 0.0473(6) Uani 1 1 d . . . . .
H36 H 0.672086 0.233778 0.528077 0.057 Uiso 1 1 calc R U . . .
C37 C 0.5038(3) 0.1804(2) 0.4091(2) 0.0467(6) Uani 1 1 d . . . . .
H37 H 0.531312 0.207853 0.354506 0.056 Uiso 1 1 calc R U . . .
C38 C 0.3786(2) 0.12466(17) 0.38560(17) 0.0363(5) Uani 1 1 d . . . . .

loop_
_atom_site_aniso_label
_atom_site_aniso_U_11
_atom_site_aniso_U_22
_atom_site_aniso_U_33
_atom_site_aniso_U_23
_atom_site_aniso_U_13
_atom_site_aniso_U_12
Mn1 0.01324(16) 0.01258(15) 0.01443(15) -0.00196(10) 0.00305(11) -0.00175(10)
O1 0.0127(8) 0.0137(8) 0.0181(8) -0.0030(6) 0.0017(7) -0.0008(6)
Cl1 0.0274(3) 0.0603(4) 0.0653(4) -0.0182(3) 0.0112(3) -0.0150(2)
N1 0.0170(7) 0.0179(7) 0.0175(7) -0.0019(5) 0.0051(6) -0.0009(5)
C1 0.0153(9) 0.0175(8) 0.0152(8) -0.0014(6) 0.0058(7) 0.0003(6)
N2 0.0176(7) 0.0152(7) 0.0167(7) -0.0026(5) 0.0057(6) -0.0015(5)
Cl2 0.0594(4) 0.0611(4) 0.0312(3) -0.0174(3) 0.0021(3) 0.0086(3)
C2 0.0208(9) 0.0171(8) 0.0177(8) -0.0019(6) 0.0077(7) -0.0013(7)
N3 0.0196(8) 0.0167(7) 0.0181(7) -0.0027(5) 0.0050(6) -0.0025(6)
C3 0.0196(9) 0.0213(9) 0.0216(9) -0.0012(7) 0.0049(7) 0.0004(7)
N4 0.0164(7) 0.0160(7) 0.0168(7) -0.0022(5) 0.0045(6) -0.0011(5)
C4 0.0250(10) 0.0205(9) 0.0254(9) 0.0031(7) 0.0067(8) 0.0051(7)
N5 0.0176(8) 0.0174(7) 0.0179(7) -0.0011(5) 0.0046(6) -0.0005(5)
C5 0.0293(10) 0.0155(8) 0.0272(9) 0.0003(7) 0.0093(8) 0.0013(7)
C6 0.0242(10) 0.0168(8) 0.0233(9) -0.0014(7) 0.0078(8) -0.0022(7)
N6 0.0165(7) 0.0159(7) 0.0166(7) -0.0019(5) 0.0037(6) -0.0023(5)
N7 0.0185(8) 0.0164(7) 0.0187(7) -0.0016(6) 0.0042(6) -0.0017(5)
C7 0.0207(9) 0.0165(8) 0.0180(8) -0.0011(6) 0.0074(7) -0.0012(6)
C8 0.0190(9) 0.0161(8) 0.0173(8) -0.0020(6) 0.0072(7) -0.0016(6)
N8 0.0165(7) 0.0156(7) 0.0166(7) -0.0021(5) 0.0047(6) -0.0025(5)
N9 0.0190(8) 0.0203(7) 0.0181(7) 0.0004(6) 0.0056(6) 0.0010(6)
C9 0.0199(9) 0.0153(8) 0.0159(8) -0.0033(6) 0.0058(7) -0.0036(6)
C15 0.0177(9) 0.0196(8) 0.0147(8) -0.0023(6) 0.0051(7) -0.0038(6)
C11 0.0219(9) 0.0191(9) 0.0185(8) -0.0018(7) 0.0045(7) -0.0039(7)
C13 0.0175(9) 0.0300(10) 0.0188(8) -0.0031(7) 0.0025(7) -0.0070(7)
C010 0.0288(10) 0.0184(8) 0.0275(9) -0.0018(7) 0.0142(8) -0.0020(7)
C10 0.0186(9) 0.0198(8) 0.0148(8) -0.0015(6) 0.0049(7) -0.0041(6)
N10 0.0265(9) 0.0249(8) 0.0268(8) 0.0028(6) 0.0142(7) 0.0015(6)
C12 0.0245(10) 0.0235(9) 0.0197(8) -0.0047(7) 0.0053(8) -0.0104(7)
C19 0.0198(9) 0.0215(9) 0.0220(9) 0.0004(7) 0.0044(7) 0.0009(7)
C14 0.0190(9) 0.0232(9) 0.0183(8) -0.0013(7) 0.0052(7) -0.0012(7)
C16 0.0176(9) 0.0187(8) 0.0145(8) -0.0027(6) 0.0052(7) -0.0022(6)
C17 0.0178(9) 0.0164(8) 0.0165(8) -0.0007(6) 0.0055(7) -0.0002(6)
C18 0.0191(9) 0.0191(8) 0.0175(8) -0.0001(6) 0.0067(7) -0.0007(7)
C01C 0.0263(10) 0.0372(11) 0.0220(9) -0.0078(8) 0.0069(8) -0.0089(8)
C01D 0.0334(11) 0.0403(11) 0.0213(9) -0.0055(8) 0.0105(8) -0.0032(9)
C01H 0.0493(14) 0.0307(11) 0.0493(13) 0.0001(9) 0.0356(12) -0.0056(9)
C20 0.0237(10) 0.0222(9) 0.0289(10) 0.0044(7) 0.0060(8) 0.0047(7)
C21 0.0285(10) 0.0157(8) 0.0309(10) 0.0004(7) 0.0102(8) 0.0010(7)
C22 0.0228(9) 0.0170(8) 0.0238(9) -0.0018(7) 0.0078(8) -0.0021(7)
C23 0.0194(9) 0.0160(8) 0.0192(8) -0.0005(6) 0.0073(7) -0.0016(6)
C24 0.0188(9) 0.0152(8) 0.0173(8) -0.0006(6) 0.0059(7) -0.0021(6)
C25 0.0182(9) 0.0158(8) 0.0169(8) -0.0027(6) 0.0055(7) -0.0038(6)
C26 0.0160(9) 0.0192(8) 0.0153(8) -0.0025(6) 0.0044(7) -0.0035(6)
C27 0.0216(9) 0.0180(8) 0.0208(8) -0.0044(7) 0.0062(7) -0.0038(7)
C28 0.0233(10) 0.0229(9) 0.0209(9) -0.0083(7) 0.0049(8) -0.0075(7)
C29 0.0174(9) 0.0302(10) 0.0176(8) -0.0042(7) 0.0001(7) -0.0050(7)
C30 0.0188(9) 0.0213(9) 0.0185(8) -0.0022(7) 0.0043(7) -0.0016(7)
C31 0.0162(9) 0.0192(8) 0.0152(8) -0.0020(6) 0.0048(7) -0.0031(6)
C32 0.0157(9) 0.0184(8) 0.0145(8) -0.0021(6) 0.0048(7) -0.0019(6)
C33 0.0250(10) 0.0356(11) 0.0408(12) -0.0113(9) 0.0098(9) -0.0001(8)
C34 0.0322(12) 0.0432(12) 0.0348(11) -0.0055(9) 0.0141(10) -0.0015(9)
C35 0.0342(12) 0.0568(15) 0.0340(12) -0.0162(10) 0.0072(10) -0.0127(10)
C36 0.0376(13) 0.0556(15) 0.0482(14) -0.0145(12) 0.0161(11) -0.0225(11)
C37 0.0512(15) 0.0528(15) 0.0407(13) -0.0060(11) 0.0225(12) -0.0083(12)
C38 0.0378(12) 0.0371(11) 0.0312(11) -0.0112(9) 0.0085(10) 0.0043(9)

loop_
_atom_type_symbol
_atom_type_description
_atom_type_scat_dispersion_real
_atom_type_scat_dispersion_imag
_atom_type_scat_source
C C 0.0181 0.0091 'International Tables Vol C Tables 4.2.6.8 and 6.1.1.4'
H H 0.0000 0.0000 'International Tables Vol C Tables 4.2.6.8 and 6.1.1.4'
Cl Cl 0.3639 0.7018 'International Tables Vol C Tables 4.2.6.8 and 6.1.1.4'
F F 0.0727 0.0534 'International Tables Vol C Tables 4.2.6.8 and 6.1.1.4'
Mn Mn -0.5299 2.8052 'International Tables Vol C Tables 4.2.6.8 and 6.1.1.4'
N N 0.0311 0.0180 'International Tables Vol C Tables 4.2.6.8 and 6.1.1.4'
O O 0.0492 0.0322 'International Tables Vol C Tables 4.2.6.8 and 6.1.1.4'
Sb Sb -0.0562 5.8946 'International Tables Vol C Tables 4.2.6.8 and 6.1.1.4'

loop_
_geom_angle_atom_site_label_1
_geom_angle_atom_site_label_2
_geom_angle_atom_site_label_3
_geom_angle
_geom_angle_site_symmetry_1
_geom_angle_site_symmetry_3
_geom_angle_publ_flag
O1 Mn1 N8 88.82(4) . . ?
O1 Mn1 N2 90.41(4) . . ?
N8 Mn1 N2 90.10(6) . . ?
O1 Mn1 N6 94.82(4) . . ?
N8 Mn1 N6 90.25(6) . . ?
N2 Mn1 N6 174.77(6) . . ?
O1 Mn1 N4 96.26(4) . . ?
N8 Mn1 N4 174.92(6) . . ?
N2 Mn1 N4 89.93(6) . . ?
N6 Mn1 N4 89.26(6) . . ?
O1 Mn1 N9 176.38(4) . . ?
N8 Mn1 N9 87.98(6) . . ?
N2 Mn1 N9 87.89(6) . . ?
N6 Mn1 N9 86.90(6) . . ?
N4 Mn1 N9 86.95(6) . . ?
Mn1 O1 Mn1 180.0 2_667 . ?
C32 N1 C1 122.41(15) . . ?
N1 C1 N2 128.13(15) . . ?
N1 C1 C2 122.58(16) . . ?
N2 C1 C2 109.29(15) . . ?
C1 N2 C8 108.90(14) . . ?
C1 N2 Mn1 125.04(11) . . ?
C8 N2 Mn1 125.45(12) . . ?
C3 C2 C7 121.03(16) . . ?
C3 C2 C1 132.83(17) . . ?
C7 C2 C1 106.13(15) . . ?
C8 N3 C9 122.74(15) . . ?
C4 C3 C2 117.70(17) . . ?
C16 N4 C9 108.43(14) . . ?
C16 N4 Mn1 126.04(12) . . ?
C9 N4 Mn1 125.52(12) . . ?
C3 C4 C5 121.13(17) . . ?
C17 N5 C16 122.79(16) . . ?
C6 C5 C4 121.10(17) . . ?
C5 C6 C7 117.57(17) . . ?
C24 N6 C17 108.82(14) . . ?
C24 N6 Mn1 124.75(12) . . ?
C17 N6 Mn1 126.40(12) . . ?
C25 N7 C24 122.62(15) . . ?
C6 C7 C2 121.41(17) . . ?
C6 C7 C8 131.77(17) . . ?
C2 C7 C8 106.81(15) . . ?
N3 C8 N2 128.44(16) . . ?
N3 C8 C7 122.72(16) . . ?
N2 C8 C7 108.81(15) . . ?
C32 N8 C25 108.70(14) . . ?
C32 N8 Mn1 125.07(11) . . ?
C25 N8 Mn1 125.53(12) . . ?
C010 N9 C01C 105.04(15) . . ?
C010 N9 Mn1 126.13(13) . . ?
C01C N9 Mn1 128.75(13) . . ?
N3 C9 N4 127.74(16) . . ?
N3 C9 C10 122.98(16) . . ?
N4 C9 C10 109.27(15) . . ?
C14 C15 C10 121.17(16) . . ?
C14 C15 C16 132.39(17) . . ?
C10 C15 C16 106.43(15) . . ?
C12 C11 C10 118.04(17) . . ?
C14 C13 C12 120.93(17) . . ?
N9 C010 N10 111.91(17) . . ?
C11 C10 C15 120.69(17) . . ?
C11 C10 C9 132.67(17) . . ?
C15 C10 C9 106.64(15) . . ?
C010 N10 C01D 107.01(16) . . ?
C010 N10 C01H 126.25(18) . . ?
C01D N10 C01H 126.54(17) . . ?
C11 C12 C13 121.06(17) . . ?
C20 C19 C18 117.63(17) . . ?
C13 C14 C15 118.09(17) . . ?
N5 C16 N4 127.87(16) . . ?
N5 C16 C15 122.89(16) . . ?
N4 C16 C15 109.20(15) . . ?
N5 C17 N6 127.58(15) . . ?
N5 C17 C18 123.39(16) . . ?
N6 C17 C18 109.03(15) . . ?
C23 C18 C19 120.55(16) . . ?
C23 C18 C17 106.17(15) . . ?
C19 C18 C17 133.27(17) . . ?
C01D C01C N9 109.66(18) . . ?
C01C C01D N10 106.38(17) . . ?
C19 C20 C21 121.73(17) . . ?
C22 C21 C20 120.62(17) . . ?
C21 C22 C23 117.87(17) . . ?
C22 C23 C18 121.57(17) . . ?
C22 C23 C24 131.36(17) . . ?
C18 C23 C24 107.06(15) . . ?
N7 C24 N6 128.69(16) . . ?
N7 C24 C23 122.38(16) . . ?
N6 C24 C23 108.89(15) . . ?
N7 C25 N8 127.76(16) . . ?
N7 C25 C26 123.11(16) . . ?
N8 C25 C26 109.13(15) . . ?
C31 C26 C27 121.09(17) . . ?
C31 C26 C25 106.61(15) . . ?
C27 C26 C25 132.30(17) . . ?
C28 C27 C26 117.26(17) . . ?
C27 C28 C29 121.32(17) . . ?
C30 C29 C28 121.31(18) . . ?
C31 C30 C29 117.40(17) . . ?
C30 C31 C26 121.62(16) . . ?
C30 C31 C32 131.81(17) . . ?
C26 C31 C32 106.57(15) . . ?
N1 C32 N8 128.22(15) . . ?
N1 C32 C31 122.82(16) . . ?
N8 C32 C31 108.94(15) . . ?
C34 C33 C38 120.9(2) . . ?
C34 C33 Cl1 118.39(18) . . ?
C38 C33 Cl1 120.75(18) . . ?
C35 C34 C33 119.5(2) . . ?
C34 C35 C36 119.8(2) . . ?
C37 C36 C35 120.9(2) . . ?
C36 C37 C38 119.4(2) . . ?
C33 C38 C37 119.4(2) . . ?
C33 C38 Cl2 121.71(18) . . ?
C37 C38 Cl2 118.84(19) . . ?

loop_
_geom_bond_atom_site_label_1
_geom_bond_atom_site_label_2
_geom_bond_distance
_geom_bond_site_symmetry_2
_geom_bond_publ_flag
Mn1 O1 1.7222(2) . ?
Mn1 N8 1.9639(15) . ?
Mn1 N2 1.9648(14) . ?
Mn1 N6 1.9727(15) . ?
Mn1 N4 1.9779(15) . ?
Mn1 N9 2.1198(15) . ?
Cl1 C33 1.737(2) . ?
N1 C32 1.329(2) . ?
N1 C1 1.335(2) . ?
C1 N2 1.364(2) . ?
C1 C2 1.459(2) . ?
N2 C8 1.370(2) . ?
Cl2 C38 1.723(2) . ?
C2 C3 1.390(3) . ?
C2 C7 1.397(3) . ?
N3 C8 1.327(2) . ?
N3 C9 1.333(2) . ?
C3 C4 1.390(3) . ?
N4 C16 1.372(2) . ?
N4 C9 1.372(2) . ?
C4 C5 1.402(3) . ?
N5 C17 1.330(2) . ?
N5 C16 1.335(2) . ?
C5 C6 1.389(3) . ?
C6 C7 1.390(3) . ?
N6 C24 1.368(2) . ?
N6 C17 1.375(2) . ?
N7 C25 1.329(2) . ?
N7 C24 1.332(2) . ?
C7 C8 1.457(2) . ?
N8 C32 1.369(2) . ?
N8 C25 1.371(2) . ?
N9 C010 1.322(2) . ?
N9 C01C 1.378(2) . ?
C9 C10 1.453(3) . ?
C15 C14 1.390(3) . ?
C15 C10 1.398(3) . ?
C15 C16 1.457(2) . ?
C11 C12 1.387(3) . ?
C11 C10 1.398(3) . ?
C13 C14 1.388(3) . ?
C13 C12 1.401(3) . ?
C010 N10 1.339(3) . ?
N10 C01D 1.369(3) . ?
N10 C01H 1.466(3) . ?
C19 C20 1.386(3) . ?
C19 C18 1.398(3) . ?
C17 C18 1.459(2) . ?
C18 C23 1.397(3) . ?
C01C C01D 1.355(3) . ?
C20 C21 1.404(3) . ?
C21 C22 1.384(3) . ?
C22 C23 1.395(3) . ?
C23 C24 1.456(2) . ?
C25 C26 1.455(2) . ?
C26 C31 1.394(3) . ?
C26 C27 1.397(3) . ?
C27 C28 1.387(3) . ?
C28 C29 1.400(3) . ?
C29 C30 1.387(3) . ?
C30 C31 1.386(3) . ?
C31 C32 1.461(2) . ?
C33 C34 1.380(3) . ?
C33 C38 1.383(3) . ?
C34 C35 1.375(3) . ?
C35 C36 1.388(4) . ?
C36 C37 1.371(4) . ?
C37 C38 1.392(4) . ?
